data_4135528
loop_
_publ_author_name
'Li, Jun'
'Daniliuc, Constantin G.'
'Kartha, Kalathil K.'
'Fern\'andez, Gustavo'
'Kehr, Gerald'
'Erker, Gerhard'

_publ_section_title
;
 Introducing the Dihydro-1,3-azaboroles: Convenient Entry by a
 Three-Component Reaction, Synthetic and Photophysical Application
;
_journal_name_full 'Journal of the American Chemical Society'
_journal_paper_doi 10.1021/jacs.0c12236
_journal_year 2021
_chemical_formula_sum 'C25 H20 B F9 S'
_chemical_formula_weight 534.28
_space_group_crystal_system monoclinic
_space_group_IT_number 14
_space_group_name_Hall '-P 2yn'
_space_group_name_H-M_alt 'P 1 21/n 1'
_atom_sites_solution_hydrogens mixed
_audit_creation_method 'APEX3 v2016.1-0'
_cell_angle_alpha 90
_cell_angle_beta 104.279(2)
_cell_angle_gamma 90
_cell_formula_units_Z 12
_cell_length_a 28.1571(16)
_cell_length_b 9.6190(5)
_cell_length_c 28.4643(16)
_cell_measurement_reflns_used 9813
_cell_measurement_temperature 100.(2)
_cell_measurement_theta_max 27.4121
_cell_measurement_theta_min 2.3444
_cell_volume 7471.2(7)
_computing_cell_refinement 'SAINT V8.37A (Bruker AXS Inc., 2015)'
_computing_data_collection
;

APEX3 v2016.1-0 (Bruker AXS Inc., 2016)
;
_computing_data_reduction 'SAINT V8.37A (Bruker AXS Inc., 2015)'
_computing_molecular_graphics 'XP (Sheldrick, 2014)'
_computing_publication_material 'SHELXL-2014/7 (Sheldrick, 2014)'
_computing_structure_refinement 'SHELXL-2014/7 (Sheldrick, 2014)'
_computing_structure_solution 'SHELXL-2014/7 (Sheldrick, 2014)'
_diffrn_ambient_temperature 100.(2)
_diffrn_detector_area_resol_mean 7.3910
_diffrn_measured_fraction_theta_full 0.998
_diffrn_measured_fraction_theta_max 0.998
_diffrn_measurement_device_type 'Bruker D8 Venture PHOTON 100 CMOS'
_diffrn_measurement_method 'omega and phi scans'
_diffrn_radiation_monochromator 'MX mirror'
_diffrn_radiation_type 'Mo K\a'
_diffrn_radiation_wavelength 0.71073
_diffrn_reflns_av_R_equivalents 0.1017
_diffrn_reflns_av_unetI/netI 0.0478
_diffrn_reflns_limit_h_max 36
_diffrn_reflns_limit_h_min -36
_diffrn_reflns_limit_k_max 12
_diffrn_reflns_limit_k_min -12
_diffrn_reflns_limit_l_max 36
_diffrn_reflns_limit_l_min -36
_diffrn_reflns_number 157467
_diffrn_reflns_theta_full 27.49
_diffrn_reflns_theta_max 27.49
_diffrn_reflns_theta_min 2.18
_diffrn_source 'Mo ImS'
_diffrn_source_type 'micro focus tube'
_exptl_absorpt_coefficient_mu 0.209
_exptl_absorpt_correction_T_max 0.97
_exptl_absorpt_correction_T_min 0.83
_exptl_absorpt_correction_type multi-scan
_exptl_absorpt_process_details
;
Bruker AXS (2014). SADABS, Version 2014/5, Bruker AXS Inc., Madison, Wisconsin,
USA.
;
_exptl_crystal_colour colourless
_exptl_crystal_density_diffrn 1.425
_exptl_crystal_density_method 'not measured'
_exptl_crystal_description plate
_exptl_crystal_F_000 3264
_exptl_crystal_size_max 0.519
_exptl_crystal_size_mid 0.189
_exptl_crystal_size_min 0.158
_refine_diff_density_max 0.440
_refine_diff_density_min -0.390
_refine_ls_extinction_method none
_refine_ls_goodness_of_fit_ref 1.131
_refine_ls_hydrogen_treatment mixed
_refine_ls_matrix_type full
_refine_ls_number_parameters 1112
_refine_ls_number_reflns 17139
_refine_ls_number_restraints 322
_refine_ls_restrained_S_all 1.216
_refine_ls_R_factor_all 0.0954
_refine_ls_R_factor_gt 0.0698
_refine_ls_shift/su_max 0.001
_refine_ls_shift/su_mean 0.000
_refine_ls_structure_factor_coef Fsqd
_refine_ls_weighting_details 'w=1/[\s^2^(Fo^2^)+(0.0436P)^2^+8.1134P] where P=(Fo^2^+2Fc^2^)/3'
_refine_ls_weighting_scheme calc
_refine_ls_wR_factor_gt 0.1338
_refine_ls_wR_factor_ref 0.1442
_reflns_number_gt 13066
_reflns_number_total 17139
_reflns_threshold_expression 'I > 2\s(I)'
_cod_data_source_file ja0c12236_si_002.cif
_cod_data_source_block erk9531
_cod_database_code 4135528

loop_
_space_group_symop_operation_xyz
'x, y, z'
'-x+1/2, y+1/2, -z+1/2'
'-x, -y, -z'
'x-1/2, -y-1/2, z-1/2'

loop_
_atom_site_type_symbol
_atom_site_label
_atom_site_fract_x
_atom_site_fract_y
_atom_site_fract_z
_atom_site_U_iso_or_equiv
_atom_site_adp_type
_atom_site_calc_flag
_atom_site_refinement_flags_adp
_atom_site_refinement_flags_occupancy
_atom_site_refinement_flags_posn
_atom_site_occupancy
_atom_site_disorder_assembly
_atom_site_disorder_group
S S1A 0.69828(2) 0.85748(7) 0.09983(2) 0.02358(14) Uani d . . . 1.0 . .
B B1A 0.63584(10) 0.7729(3) 0.11126(10) 0.0193(6) Uani d . . . 1.0 . .
H H1 0.6199(10) 0.873(3) 0.1199(10) 0.027(8) Uiso d . . . 1.0 . .
C C1A 0.62514(9) 0.5431(3) 0.15328(9) 0.0200(5) Uani d . . . 1.0 . .
H H1A 0.6065 0.5209 0.1216 0.024 Uiso calc U . R 1.0 . .
C C2A 0.64647(9) 0.6685(3) 0.15646(9) 0.0187(5) Uani d . . . 1.0 . .
C C3A 0.71342(12) 0.9942(3) 0.14412(11) 0.0327(7) Uani d . . . 1.0 . .
H H301 0.7365 1.0586 0.1349 0.049 Uiso calc U . R 1.0 . .
H H302 0.7284 0.954 0.176 0.049 Uiso calc U . R 1.0 . .
H H303 0.6836 1.0445 0.1456 0.049 Uiso calc U . R 1.0 . .
C C4A 0.67312(12) 0.9605(3) 0.04691(11) 0.0364(7) Uani d . . . 1.0 . .
H H401 0.6439 1.0093 0.051 0.055 Uiso calc U . R 1.0 . .
H H402 0.6642 0.8999 0.0184 0.055 Uiso calc U . R 1.0 . .
H H403 0.6975 1.0285 0.0424 0.055 Uiso calc U . R 1.0 . .
C C11A 0.62486(9) 0.4326(3) 0.18926(9) 0.0186(5) Uani d . . . 1.0 . .
C C12A 0.64003(9) 0.4476(3) 0.23983(9) 0.0221(5) Uani d . . . 1.0 . .
H H12A 0.653 0.534 0.2534 0.026 Uiso calc U . R 1.0 . .
C C13A 0.63624(10) 0.3372(3) 0.27020(9) 0.0242(6) Uani d . . . 1.0 . .
H H13A 0.6468 0.3486 0.3043 0.029 Uiso calc U . R 1.0 . .
C C14A 0.61716(10) 0.2104(3) 0.25109(10) 0.0249(6) Uani d . . . 1.0 . .
H H14A 0.6141 0.1361 0.2721 0.03 Uiso calc U . R 1.0 . .
C C15A 0.60259(9) 0.1923(3) 0.20148(10) 0.0234(5) Uani d . . . 1.0 . .
H H15A 0.5899 0.1054 0.1882 0.028 Uiso calc U . R 1.0 . .
C C16A 0.60666(9) 0.3025(3) 0.17116(9) 0.0213(5) Uani d . . . 1.0 . .
H H16A 0.5968 0.2893 0.1371 0.026 Uiso calc U . R 1.0 . .
C C21A 0.67872(9) 0.7227(2) 0.20238(9) 0.0173(5) Uani d . . . 1.0 . .
C C22A 0.72683(9) 0.6757(3) 0.21849(9) 0.0218(5) Uani d . . . 1.0 . .
H H22A 0.739 0.6079 0.2002 0.026 Uiso calc U . R 1.0 . .
C C23A 0.75722(10) 0.7269(3) 0.26102(9) 0.0243(6) Uani d . . . 1.0 . .
H H23A 0.7897 0.6926 0.2718 0.029 Uiso calc U . R 1.0 . .
C C24A 0.74055(10) 0.8267(3) 0.28758(9) 0.0265(6) Uani d . . . 1.0 . .
H H24A 0.7612 0.8608 0.3169 0.032 Uiso calc U . R 1.0 . .
C C25A 0.69333(11) 0.8771(3) 0.27116(9) 0.0276(6) Uani d . . . 1.0 . .
H H25A 0.682 0.948 0.2889 0.033 Uiso calc U . R 1.0 . .
C C26A 0.66246(10) 0.8257(3) 0.22926(9) 0.0228(5) Uani d . . . 1.0 . .
H H26A 0.63 0.8606 0.2187 0.027 Uiso calc U . R 1.0 . .
C C31A 0.60697(9) 0.7078(3) 0.05910(9) 0.0200(5) Uani d . . . 1.0 . .
C C32A 0.62439(9) 0.6017(3) 0.03347(9) 0.0202(5) Uani d . . . 1.0 . .
C C33A 0.59914(10) 0.5578(3) -0.01259(10) 0.0258(6) Uani d . . . 1.0 . .
H H33A 0.6123 0.486 -0.0285 0.031 Uiso calc U . R 1.0 . .
C C34A 0.55500(10) 0.6184(3) -0.03516(10) 0.0290(6) Uani d . . . 1.0 . .
C C35A 0.53506(10) 0.7180(3) -0.01096(10) 0.0299(6) Uani d . . . 1.0 . .
H H35A 0.5042 0.7578 -0.0259 0.036 Uiso calc U . R 1.0 . .
C C36A 0.56001(10) 0.7603(3) 0.03527(9) 0.0251(6) Uani d . . . 1.0 . .
C C37A 0.67040(10) 0.5161(3) 0.05205(9) 0.0239(6) Uani d . . . 1.0 . .
F F1A 0.70184(5) 0.56011(17) 0.09206(5) 0.0278(3) Uani d . . . 1.0 . .
F F2A 0.65860(7) 0.38501(17) 0.06168(7) 0.0420(5) Uani d . . . 1.0 . .
F F3A 0.69612(6) 0.5045(2) 0.01852(6) 0.0430(5) Uani d . . . 1.0 . .
C C38A 0.52797(11) 0.5744(4) -0.08522(11) 0.0418(8) Uani d . . . 1.0 . .
F F4A 0.55259(8) 0.4827(3) -0.10515(7) 0.0667(7) Uani d . . . 1.0 . .
F F5A 0.51842(8) 0.6822(3) -0.11552(7) 0.0608(6) Uani d . . . 1.0 . .
F F6A 0.48477(8) 0.5196(3) -0.08539(8) 0.0723(8) Uani d . . . 1.0 . .
C C39A 0.53346(11) 0.8641(4) 0.05989(10) 0.0346(7) Uani d . . . 1.0 . .
F F7A 0.48647(6) 0.8804(2) 0.03498(7) 0.0526(6) Uani d . . . 1.0 . .
F F8A 0.55312(7) 0.99284(19) 0.06339(6) 0.0415(4) Uani d . . . 1.0 . .
F F9A 0.53183(6) 0.8242(2) 0.10437(6) 0.0394(4) Uani d . . . 1.0 . .
S S1B 0.52597(2) 0.55388(7) 0.28145(2) 0.02511(15) Uani d . . . 1.0 . .
B B1B 0.46163(10) 0.6407(3) 0.28626(10) 0.0201(6) Uani d . . . 1.0 . .
H H2 0.4451(9) 0.540(3) 0.2946(9) 0.011(6) Uiso d . . . 1.0 . .
C C1B 0.44869(9) 0.8722(3) 0.32659(10) 0.0240(6) Uani d . . . 1.0 . .
H H1B 0.4312 0.8944 0.2945 0.029 Uiso calc U . R 1.0 . .
C C2B 0.47009(9) 0.7468(3) 0.33118(9) 0.0188(5) Uani d . . . 1.0 . .
C C3B 0.50638(12) 0.4560(4) 0.22645(11) 0.0436(9) Uani d . . . 1.0 . .
H H311 0.5314 0.3868 0.2246 0.065 Uiso calc U . R 1.0 . .
H H312 0.5016 0.5189 0.1986 0.065 Uiso calc U . R 1.0 . .
H H313 0.4754 0.4088 0.2261 0.065 Uiso calc U . R 1.0 . .
C C4B 0.53553(13) 0.4170(3) 0.32490(11) 0.0399(8) Uani d . . . 1.0 . .
H H411 0.5045 0.3682 0.3229 0.06 Uiso calc U . R 1.0 . .
H H412 0.5476 0.4558 0.3575 0.06 Uiso calc U . R 1.0 . .
H H413 0.5597 0.3516 0.3182 0.06 Uiso calc U . R 1.0 . .
C C11B 0.44750(9) 0.9822(3) 0.36261(10) 0.0258(6) Uani d . . . 1.0 . .
C C12B 0.45590(10) 0.9613(3) 0.41269(10) 0.0296(6) Uani d . . . 1.0 . .
H H12B 0.4644 0.8714 0.426 0.036 Uiso calc U . R 1.0 . .
C C13B 0.45191(10) 1.0717(4) 0.44309(12) 0.0369(8) Uani d . . . 1.0 . .
H H13B 0.4577 1.0565 0.477 0.044 Uiso calc U . R 1.0 . .
C C14B 0.43957(11) 1.2030(3) 0.42453(14) 0.0441(9) Uani d . . . 1.0 . .
H H14B 0.4369 1.2777 0.4456 0.053 Uiso calc U . R 1.0 . .
C C15B 0.43110(12) 1.2252(3) 0.37512(14) 0.0431(8) Uani d . . . 1.0 . .
H H15B 0.4226 1.3153 0.3621 0.052 Uiso calc U . R 1.0 . .
C C16B 0.43506(10) 1.1164(3) 0.34484(12) 0.0329(7) Uani d . . . 1.0 . .
H H16B 0.4292 1.1329 0.311 0.04 Uiso calc U . R 1.0 . .
C C21B 0.50117(9) 0.6951(3) 0.37797(9) 0.0183(5) Uani d . . . 1.0 . .
C C22B 0.48607(10) 0.5857(3) 0.40292(9) 0.0240(6) Uani d . . . 1.0 . .
H H22B 0.4542 0.5475 0.3912 0.029 Uiso calc U . R 1.0 . .
C C23B 0.51698(11) 0.5316(3) 0.44467(10) 0.0294(6) Uani d . . . 1.0 . .
H H23B 0.5062 0.4566 0.4611 0.035 Uiso calc U . R 1.0 . .
C C24B 0.56330(11) 0.5861(3) 0.46247(9) 0.0278(6) Uani d . . . 1.0 . .
H H24B 0.5843 0.5491 0.4911 0.033 Uiso calc U . R 1.0 . .
C C25B 0.57892(10) 0.6951(3) 0.43826(10) 0.0264(6) Uani d . . . 1.0 . .
H H25B 0.6107 0.7331 0.4503 0.032 Uiso calc U . R 1.0 . .
C C26B 0.54811(9) 0.7490(3) 0.39644(9) 0.0211(5) Uani d . . . 1.0 . .
H H26B 0.5592 0.8238 0.3801 0.025 Uiso calc U . R 1.0 . .
C C31B 0.43545(9) 0.7057(3) 0.23294(9) 0.0199(5) Uani d . . . 1.0 . .
C C32B 0.38746(10) 0.6630(3) 0.20893(10) 0.0265(6) Uani d . . . 1.0 . .
C C33B 0.36289(11) 0.7121(3) 0.16362(10) 0.0340(7) Uani d . . . 1.0 . .
H H33B 0.3307 0.6804 0.1491 0.041 Uiso calc U . R 1.0 . .
C C34B 0.38502(12) 0.8062(3) 0.13965(10) 0.0335(7) Uani d . . . 1.0 . .
C C35B 0.43129(11) 0.8528(3) 0.16133(11) 0.0343(7) Uani d . . . 1.0 . .
H H35B 0.4468 0.9184 0.145 0.041 Uiso calc U . R 1.0 . .
C C36B 0.45568(10) 0.8047(3) 0.20705(10) 0.0292(6) Uani d . . . 1.0 . .
C C37B 0.35927(12) 0.5605(4) 0.23192(12) 0.0491(10) Uani d . . . 1.0 . .
F F1B 0.37791(9) 0.4315(2) 0.23556(8) 0.0635(7) Uani d . . . 1.0 . .
F F2B 0.35648(7) 0.6002(3) 0.27617(7) 0.0574(6) Uani d . . . 1.0 . .
F F3B 0.31258(8) 0.5480(3) 0.20577(9) 0.0884(10) Uani d . . . 1.0 . .
C C38B 0.35890(14) 0.8549(4) 0.08981(12) 0.0477(9) Uani d U . D 1.0 . .
F F4B 0.3104(2) 0.8635(17) 0.0859(3) 0.086(3) Uani d U P D 0.69(3) A 1
F F5B 0.3659(5) 0.7735(11) 0.0554(3) 0.073(3) Uani d U P D 0.69(3) A 1
F F6B 0.3715(5) 0.9826(6) 0.0802(3) 0.080(3) Uani d U P D 0.69(3) A 1
F F4D 0.3169(6) 0.915(2) 0.0861(7) 0.060(4) Uani d U P D 0.31(3) A 2
F F5D 0.3471(9) 0.7471(17) 0.0591(7) 0.063(5) Uani d U P D 0.31(3) A 2
F F6D 0.3869(6) 0.942(3) 0.0707(7) 0.075(5) Uani d U P D 0.31(3) A 2
C C39B 0.50574(14) 0.8668(5) 0.22464(14) 0.0650(13) Uani d U . D 1.0 . .
F F7B 0.51240(17) 0.9756(5) 0.20171(18) 0.0607(16) Uani d U P D 0.626(6) B 1
F F8B 0.53895(10) 0.7668(4) 0.20537(10) 0.0453(11) Uani d U P D 0.626(6) B 1
F F9B 0.5274(6) 0.8691(14) 0.2695(3) 0.038(2) Uani d U P D 0.626(6) B 1
F F7D 0.4932(2) 1.0249(6) 0.2398(3) 0.073(3) Uani d U P D 0.374(6) B 2
F F8D 0.5306(3) 0.9061(10) 0.1998(3) 0.062(3) Uani d U P D 0.374(6) B 2
F F9D 0.5279(9) 0.842(2) 0.2708(4) 0.034(3) Uani d U P D 0.374(6) B 2
S S1C 0.33926(3) 0.90944(7) 0.44096(2) 0.02500(15) Uani d . . . 1.0 . .
B B1C 0.28533(11) 0.7843(3) 0.45227(10) 0.0209(6) Uani d . . . 1.0 . .
H H3 0.2602(10) 0.868(3) 0.4595(10) 0.024(7) Uiso d . . . 1.0 . .
C C1C 0.29046(9) 0.5649(3) 0.50458(9) 0.0195(5) Uani d . . . 1.0 . .
H H1C 0.2682 0.5313 0.4761 0.023 Uiso calc U . R 1.0 . .
C C2C 0.30652(9) 0.6944(3) 0.50032(8) 0.0179(5) Uani d . . . 1.0 . .
C C3C 0.31841(14) 0.9632(4) 0.37899(11) 0.0501(10) Uani d . . . 1.0 . .
H H321 0.2838 0.9904 0.3724 0.075 Uiso calc U . R 1.0 . .
H H322 0.322 0.8862 0.3576 0.075 Uiso calc U . R 1.0 . .
H H323 0.338 1.0426 0.373 0.075 Uiso calc U . R 1.0 . .
C C4C 0.32891(14) 1.0658(3) 0.47101(13) 0.0440(8) Uani d . . . 1.0 . .
H H421 0.349 1.1408 0.4628 0.066 Uiso calc U . R 1.0 . .
H H422 0.3378 1.0508 0.5061 0.066 Uiso calc U . R 1.0 . .
H H423 0.2942 1.0915 0.4605 0.066 Uiso calc U . R 1.0 . .
C C11C 0.30086(9) 0.4648(3) 0.54511(9) 0.0198(5) Uani d . . . 1.0 . .
C C12C 0.28068(10) 0.3315(3) 0.53585(11) 0.0270(6) Uani d . . . 1.0 . .
H H12C 0.2606 0.311 0.5046 0.032 Uiso calc U . R 1.0 . .
C C13C 0.28927(11) 0.2287(3) 0.57104(12) 0.0321(7) Uani d . . . 1.0 . .
H H13C 0.2752 0.1391 0.5637 0.039 Uiso calc U . R 1.0 . .
C C14C 0.31818(12) 0.2566(3) 0.61674(11) 0.0335(7) Uani d . . . 1.0 . .
H H14C 0.3243 0.1863 0.6409 0.04 Uiso calc U . R 1.0 . .
C C15C 0.33819(11) 0.3875(3) 0.62697(10) 0.0297(6) Uani d . . . 1.0 . .
H H15C 0.3578 0.4072 0.6585 0.036 Uiso calc U . R 1.0 . .
C C16C 0.33010(10) 0.4901(3) 0.59204(9) 0.0246(6) Uani d . . . 1.0 . .
H H16C 0.3445 0.5792 0.5998 0.03 Uiso calc U . R 1.0 . .
C C21C 0.34001(9) 0.7679(2) 0.54198(8) 0.0173(5) Uani d . . . 1.0 . .
C C22C 0.32078(10) 0.8341(3) 0.57665(9) 0.0231(5) Uani d . . . 1.0 . .
H H22C 0.2863 0.8351 0.5732 0.028 Uiso calc U . R 1.0 . .
C C23C 0.35154(12) 0.8984(3) 0.61619(9) 0.0302(7) Uani d . . . 1.0 . .
H H23C 0.338 0.9418 0.6399 0.036 Uiso calc U . R 1.0 . .
C C24C 0.40170(12) 0.9003(3) 0.62149(10) 0.0338(7) Uani d . . . 1.0 . .
H H24C 0.4226 0.9438 0.6489 0.041 Uiso calc U . R 1.0 . .
C C25C 0.42133(11) 0.8381(3) 0.58644(10) 0.0310(6) Uani d . . . 1.0 . .
H H25C 0.4557 0.8407 0.5893 0.037 Uiso calc U . R 1.0 . .
C C26C 0.39049(9) 0.7721(3) 0.54717(9) 0.0225(5) Uani d . . . 1.0 . .
H H26C 0.4041 0.7291 0.5234 0.027 Uiso calc U . R 1.0 . .
C C31C 0.26186(9) 0.7005(3) 0.40226(9) 0.0205(5) Uani d . . . 1.0 . .
C C32C 0.21233(10) 0.7232(3) 0.37691(9) 0.0249(6) Uani d . . . 1.0 . .
C C33C 0.19144(10) 0.6646(3) 0.33215(10) 0.0323(7) Uani d . . . 1.0 . .
H H33C 0.1584 0.6854 0.3161 0.039 Uiso calc U . R 1.0 . .
C C34C 0.21835(10) 0.5762(3) 0.31083(10) 0.0309(6) Uani d . . . 1.0 . .
C C35C 0.26571(10) 0.5436(3) 0.33463(10) 0.0323(7) Uani d . . . 1.0 . .
H H35C 0.284 0.4801 0.3205 0.039 Uiso calc U . R 1.0 . .
C C37C 0.17921(12) 0.8118(4) 0.39852(12) 0.0425(8) Uani d . . . 1.0 . .
F F1C 0.19050(8) 0.9475(2) 0.40104(7) 0.0561(6) Uani d . . . 1.0 . .
F F2C 0.17786(7) 0.7712(2) 0.44315(7) 0.0460(5) Uani d . . . 1.0 . .
F F3C 0.13241(7) 0.8056(3) 0.37192(9) 0.0839(9) Uani d . . . 1.0 . .
C C38C 0.19613(12) 0.5176(4) 0.26144(12) 0.0459(9) Uani d U . D 1.0 . .
F F4C 0.1520(4) 0.465(2) 0.2570(5) 0.059(3) Uani d U P D 0.60(4) C 1
F F5C 0.2239(5) 0.4220(18) 0.2469(5) 0.071(3) Uani d U P D 0.60(4) C 1
F F6C 0.1904(7) 0.6187(13) 0.2277(4) 0.067(3) Uani d U P D 0.60(4) C 1
F F4E 0.1474(4) 0.507(3) 0.2552(8) 0.062(4) Uani d U P D 0.40(4) C 2
F F5E 0.2101(10) 0.3863(17) 0.2585(9) 0.082(5) Uani d U P D 0.40(4) C 2
F F6E 0.2038(10) 0.591(3) 0.2260(6) 0.081(5) Uani d U P D 0.40(4) C 2
C C36C 0.28683(10) 0.6035(3) 0.37950(10) 0.0277(6) Uani d . . D 1.0 . .
C C39C 0.33709(12) 0.5410(4) 0.40357(12) 0.0254(8) Uani d U P D 0.800(4) D 1
F F7C 0.33413(8) 0.4247(2) 0.42898(8) 0.0371(6) Uani d U P D 0.800(4) D 1
F F8C 0.3606(3) 0.5044(6) 0.3703(2) 0.0434(17) Uani d U P D 0.800(4) D 1
F F9C 0.3662(2) 0.6292(9) 0.43331(18) 0.0295(13) Uani d U P D 0.800(4) D 1
C C39E 0.3435(4) 0.6097(14) 0.3903(5) 0.029(3) Uani d U P D 0.200(4) D 2
F F7E 0.3557(10) 0.487(2) 0.3727(10) 0.037(6) Uani d U P D 0.200(4) D 2
F F8E 0.3673(3) 0.7061(9) 0.3707(3) 0.035(2) Uani d U P D 0.200(4) D 2
F F9E 0.3655(11) 0.608(4) 0.4376(7) 0.033(6) Uani d U P D 0.200(4) D 2

loop_
_atom_site_aniso_label
_atom_site_aniso_U_11
_atom_site_aniso_U_22
_atom_site_aniso_U_33
_atom_site_aniso_U_12
_atom_site_aniso_U_13
_atom_site_aniso_U_23
S1A 0.0237(3) 0.0245(3) 0.0244(3) -0.0043(3) 0.0096(3) 0.0001(3)
B1A 0.0199(14) 0.0216(14) 0.0169(13) -0.0024(11) 0.0053(11) 0.0035(11)
C1A 0.0180(12) 0.0248(13) 0.0166(12) -0.0014(10) 0.0032(9) 0.0020(10)
C2A 0.0167(12) 0.0219(13) 0.0179(12) 0.0017(10) 0.0051(9) 0.0009(10)
C3A 0.0419(18) 0.0282(15) 0.0295(15) -0.0142(13) 0.0115(13) -0.0058(12)
C4A 0.0404(18) 0.0417(18) 0.0276(15) -0.0126(14) 0.0092(13) 0.0118(13)
C11A 0.0168(12) 0.0205(12) 0.0203(12) 0.0008(10) 0.0082(10) 0.0029(10)
C12A 0.0241(13) 0.0233(13) 0.0202(13) -0.0008(10) 0.0081(10) 0.0008(10)
C13A 0.0288(14) 0.0293(14) 0.0169(12) 0.0033(11) 0.0104(11) 0.0052(10)
C14A 0.0279(14) 0.0223(13) 0.0283(14) 0.0051(11) 0.0139(11) 0.0083(11)
C15A 0.0230(13) 0.0208(13) 0.0282(14) 0.0000(10) 0.0096(11) 0.0007(11)
C16A 0.0190(13) 0.0267(13) 0.0187(12) -0.0015(10) 0.0058(10) 0.0011(10)
C21A 0.0199(12) 0.0169(12) 0.0161(12) -0.0014(9) 0.0060(9) 0.0045(9)
C22A 0.0230(13) 0.0214(13) 0.0222(13) 0.0018(10) 0.0079(10) 0.0002(10)
C23A 0.0191(13) 0.0276(14) 0.0242(14) -0.0030(11) 0.0013(10) 0.0078(11)
C24A 0.0338(15) 0.0263(14) 0.0164(13) -0.0074(12) 0.0005(11) 0.0028(10)
C25A 0.0415(17) 0.0234(14) 0.0185(13) 0.0028(12) 0.0087(12) -0.0020(10)
C26A 0.0252(14) 0.0245(13) 0.0196(13) 0.0041(11) 0.0073(10) 0.0036(10)
C31A 0.0178(12) 0.0252(13) 0.0181(12) -0.0019(10) 0.0063(10) 0.0063(10)
C32A 0.0194(12) 0.0237(13) 0.0180(12) -0.0035(10) 0.0057(10) 0.0042(10)
C33A 0.0228(14) 0.0333(15) 0.0221(13) -0.0054(11) 0.0070(11) 0.0002(11)
C34A 0.0222(14) 0.0429(17) 0.0202(13) -0.0074(12) 0.0018(11) 0.0017(12)
C35A 0.0171(13) 0.0465(18) 0.0244(14) 0.0026(12) 0.0016(11) 0.0087(13)
C36A 0.0211(13) 0.0349(15) 0.0206(13) 0.0010(11) 0.0073(10) 0.0073(11)
C37A 0.0257(14) 0.0255(14) 0.0199(13) -0.0021(11) 0.0046(10) -0.0006(10)
F1A 0.0215(8) 0.0338(9) 0.0251(8) 0.0033(7) -0.0001(6) -0.0033(7)
F2A 0.0396(10) 0.0232(9) 0.0561(12) -0.0020(7) -0.0015(9) 0.0049(8)
F3A 0.0357(10) 0.0707(13) 0.0252(9) 0.0209(9) 0.0126(7) 0.0070(9)
C38A 0.0290(16) 0.065(2) 0.0261(16) -0.0051(16) -0.0025(13) -0.0033(16)
F4A 0.0594(14) 0.0898(18) 0.0376(12) 0.0136(12) -0.0132(10) -0.0291(12)
F5A 0.0685(15) 0.0809(16) 0.0214(10) -0.0001(12) -0.0109(9) 0.0043(10)
F6A 0.0441(13) 0.117(2) 0.0455(13) -0.0379(13) -0.0085(10) -0.0067(13)
C39A 0.0261(15) 0.054(2) 0.0239(15) 0.0109(14) 0.0072(12) 0.0076(14)
F7A 0.0265(10) 0.0894(16) 0.0398(11) 0.0254(10) 0.0041(8) 0.0012(10)
F8A 0.0483(11) 0.0406(10) 0.0352(10) 0.0194(9) 0.0098(8) 0.0074(8)
F9A 0.0304(9) 0.0638(12) 0.0280(9) 0.0090(8) 0.0147(7) 0.0043(8)
S1B 0.0270(3) 0.0343(4) 0.0143(3) 0.0095(3) 0.0055(2) -0.0010(3)
B1B 0.0193(14) 0.0249(15) 0.0159(13) 0.0023(12) 0.0042(11) -0.0002(11)
C1B 0.0209(13) 0.0286(14) 0.0202(13) 0.0042(11) 0.0008(10) -0.0035(11)
C2B 0.0154(12) 0.0228(13) 0.0187(12) -0.0004(10) 0.0054(9) -0.0005(10)
C3B 0.0410(18) 0.065(2) 0.0221(15) 0.0189(16) 0.0022(13) -0.0158(15)
C4B 0.053(2) 0.0392(18) 0.0324(16) 0.0223(15) 0.0209(15) 0.0101(14)
C11B 0.0158(13) 0.0274(14) 0.0326(15) 0.0025(10) 0.0030(11) -0.0103(11)
C12B 0.0201(14) 0.0365(16) 0.0321(15) 0.0051(12) 0.0061(11) -0.0110(13)
C13B 0.0210(14) 0.053(2) 0.0382(17) -0.0012(13) 0.0096(12) -0.0230(15)
C14B 0.0300(17) 0.0392(19) 0.068(2) -0.0053(14) 0.0207(16) -0.0328(17)
C15B 0.0339(17) 0.0289(16) 0.069(3) 0.0014(13) 0.0175(16) -0.0137(16)
C16B 0.0251(15) 0.0276(15) 0.0453(18) 0.0004(12) 0.0072(13) -0.0061(13)
C21B 0.0196(12) 0.0200(12) 0.0168(12) 0.0040(10) 0.0073(10) -0.0052(9)
C22B 0.0249(14) 0.0283(14) 0.0198(13) -0.0033(11) 0.0075(10) -0.0029(11)
C23B 0.0442(17) 0.0292(15) 0.0177(13) -0.0015(13) 0.0129(12) 0.0002(11)
C24B 0.0375(16) 0.0303(15) 0.0130(12) 0.0091(12) 0.0009(11) -0.0037(11)
C25B 0.0241(14) 0.0306(15) 0.0216(13) 0.0032(11) 0.0002(11) -0.0077(11)
C26B 0.0250(13) 0.0192(12) 0.0193(12) 0.0003(10) 0.0056(10) -0.0027(10)
C31B 0.0200(12) 0.0243(13) 0.0158(12) 0.0019(10) 0.0052(10) -0.0027(10)
C32B 0.0253(14) 0.0329(15) 0.0192(13) -0.0017(12) 0.0013(11) -0.0034(11)
C33B 0.0302(16) 0.0389(17) 0.0257(15) 0.0022(13) -0.0070(12) -0.0062(13)
C34B 0.0417(17) 0.0341(16) 0.0194(14) 0.0103(13) -0.0026(12) -0.0010(12)
C35B 0.0379(17) 0.0391(17) 0.0275(15) 0.0051(14) 0.0110(13) 0.0127(13)
C36B 0.0246(14) 0.0363(16) 0.0259(14) 0.0005(12) 0.0043(11) 0.0059(12)
C37B 0.0351(18) 0.070(3) 0.0355(19) -0.0244(18) -0.0046(14) 0.0135(17)
F1B 0.0841(16) 0.0448(13) 0.0484(13) -0.0358(12) -0.0087(11) 0.0081(10)
F2B 0.0335(10) 0.0997(18) 0.0424(12) -0.0052(11) 0.0159(9) 0.0198(11)
F3B 0.0415(13) 0.138(3) 0.0692(16) -0.0491(15) -0.0187(11) 0.0344(16)
C38B 0.061(2) 0.048(2) 0.0256(16) 0.0127(18) -0.0046(15) 0.0021(15)
F4B 0.075(3) 0.108(7) 0.053(3) 0.032(3) -0.026(2) 0.022(4)
F5B 0.121(7) 0.075(4) 0.0148(18) 0.039(4) 0.003(3) -0.002(2)
F6B 0.126(6) 0.051(3) 0.042(3) 0.018(3) -0.018(3) 0.019(2)
F4D 0.076(7) 0.062(8) 0.036(5) 0.049(5) -0.001(5) -0.002(5)
F5D 0.097(10) 0.054(6) 0.024(5) 0.020(6) -0.012(5) -0.006(4)
F6D 0.076(7) 0.090(10) 0.051(7) 0.002(6) -0.001(5) 0.050(7)
C39B 0.042(2) 0.090(3) 0.054(2) -0.026(2) -0.0052(18) 0.044(2)
F7B 0.047(3) 0.062(3) 0.067(3) -0.025(2) 0.003(2) 0.027(3)
F8B 0.0240(15) 0.085(3) 0.0302(16) -0.0032(15) 0.0129(12) 0.0047(16)
F9B 0.040(3) 0.038(4) 0.035(3) -0.019(3) 0.009(2) -0.002(2)
F7D 0.050(4) 0.034(3) 0.120(6) -0.010(3) -0.005(4) -0.015(3)
F8D 0.044(4) 0.112(8) 0.034(3) -0.031(4) 0.016(3) -0.006(4)
F9D 0.023(4) 0.044(8) 0.032(5) -0.013(5) 0.000(3) 0.007(3)
S1C 0.0288(4) 0.0297(3) 0.0169(3) -0.0054(3) 0.0064(3) 0.0029(3)
B1C 0.0207(14) 0.0268(15) 0.0151(13) -0.0019(12) 0.0045(11) 0.0008(11)
C1C 0.0187(12) 0.0213(12) 0.0187(12) -0.0008(10) 0.0049(10) -0.0012(10)
C2C 0.0158(12) 0.0248(13) 0.0140(11) 0.0003(10) 0.0054(9) -0.0020(10)
C3C 0.054(2) 0.067(2) 0.0255(16) -0.0228(19) 0.0037(15) 0.0209(16)
C4C 0.070(2) 0.0209(15) 0.048(2) -0.0109(15) 0.0294(18) -0.0035(14)
C11C 0.0195(12) 0.0191(12) 0.0231(13) 0.0009(10) 0.0098(10) -0.0001(10)
C12C 0.0220(14) 0.0236(14) 0.0360(16) 0.0006(11) 0.0086(11) -0.0016(12)
C13C 0.0341(16) 0.0165(13) 0.0514(19) -0.0023(11) 0.0212(14) 0.0011(12)
C14C 0.0474(18) 0.0241(14) 0.0375(17) 0.0085(13) 0.0263(14) 0.0089(12)
C15C 0.0477(18) 0.0247(14) 0.0203(13) 0.0080(13) 0.0155(12) 0.0036(11)
C16C 0.0340(15) 0.0197(13) 0.0218(13) 0.0009(11) 0.0099(11) 0.0003(10)
C21C 0.0265(13) 0.0138(11) 0.0115(11) -0.0006(10) 0.0042(9) 0.0031(9)
C22C 0.0323(15) 0.0196(13) 0.0184(13) 0.0061(11) 0.0083(11) 0.0042(10)
C23C 0.058(2) 0.0161(13) 0.0160(13) 0.0051(12) 0.0090(12) -0.0013(10)
C24C 0.055(2) 0.0204(14) 0.0186(13) -0.0106(13) -0.0057(13) 0.0016(11)
C25C 0.0302(15) 0.0325(16) 0.0252(14) -0.0095(12) -0.0025(12) 0.0059(12)
C26C 0.0246(13) 0.0248(13) 0.0180(12) -0.0020(11) 0.0052(10) 0.0043(10)
C31C 0.0195(12) 0.0262(13) 0.0151(12) 0.0020(10) 0.0030(9) 0.0038(10)
C32C 0.0236(14) 0.0300(14) 0.0202(13) 0.0027(11) 0.0037(10) 0.0030(11)
C33C 0.0198(14) 0.0439(18) 0.0280(15) 0.0016(12) -0.0042(11) 0.0023(13)
C34C 0.0285(15) 0.0421(17) 0.0197(14) -0.0054(13) 0.0012(11) -0.0033(12)
C35C 0.0258(15) 0.0488(18) 0.0223(14) 0.0005(13) 0.0058(11) -0.0116(13)
C37C 0.0281(16) 0.054(2) 0.0406(19) 0.0155(15) -0.0007(14) -0.0066(16)
F1C 0.0723(15) 0.0440(12) 0.0439(12) 0.0326(11) -0.0010(10) 0.0018(9)
F2C 0.0339(10) 0.0629(13) 0.0481(12) -0.0036(9) 0.0234(9) -0.0157(10)
F3C 0.0271(11) 0.138(2) 0.0732(16) 0.0354(13) -0.0124(10) -0.0447(16)
C38C 0.0380(19) 0.063(2) 0.0313(17) -0.0062(17) -0.0024(14) -0.0113(16)
F4C 0.050(4) 0.078(6) 0.042(3) -0.031(3) -0.002(3) -0.015(4)
F5C 0.054(4) 0.103(5) 0.043(4) 0.012(4) -0.010(3) -0.046(4)
F6C 0.089(6) 0.090(5) 0.016(3) -0.016(4) 0.001(3) -0.001(3)
F4E 0.046(5) 0.072(8) 0.051(5) -0.013(4) -0.022(4) -0.020(6)
F5E 0.083(8) 0.088(6) 0.059(7) 0.004(6) -0.013(6) -0.046(5)
F6E 0.094(9) 0.129(10) 0.021(4) -0.040(7) 0.019(5) -0.025(5)
C36C 0.0194(13) 0.0431(17) 0.0197(13) 0.0033(12) 0.0030(10) -0.0058(12)
C39C 0.0212(17) 0.036(2) 0.0194(17) 0.0043(15) 0.0062(13) -0.0048(15)
F7C 0.0402(13) 0.0304(12) 0.0367(13) 0.0119(9) 0.0018(10) 0.0061(9)
F8C 0.028(2) 0.077(4) 0.023(2) 0.016(2) 0.0039(16) -0.014(2)
F9C 0.0141(18) 0.043(3) 0.027(2) 0.0046(16) -0.0032(14) -0.0067(19)
C39E 0.026(5) 0.037(6) 0.026(6) 0.003(5) 0.007(5) -0.004(5)
F7E 0.023(8) 0.013(5) 0.073(14) 0.007(5) 0.005(8) -0.017(6)
F8E 0.026(4) 0.051(5) 0.030(5) -0.007(4) 0.011(3) -0.004(4)
F9E 0.041(10) 0.030(8) 0.024(8) 0.005(6) 0.002(6) 0.004(6)

loop_
_atom_type_symbol
_atom_type_description
_atom_type_scat_dispersion_real
_atom_type_scat_dispersion_imag
_atom_type_scat_source
C C 0.0033 0.0016 'International Tables Vol C Tables 4.2.6.8 and 6.1.1.4'
H H 0.0000 0.0000 'International Tables Vol C Tables 4.2.6.8 and 6.1.1.4'
B B 0.0013 0.0007 'International Tables Vol C Tables 4.2.6.8 and 6.1.1.4'
F F 0.0171 0.0103 'International Tables Vol C Tables 4.2.6.8 and 6.1.1.4'
S S 0.1246 0.1234 'International Tables Vol C Tables 4.2.6.8 and 6.1.1.4'

loop_
_geom_angle_atom_site_label_1
_geom_angle_atom_site_label_2
_geom_angle_atom_site_label_3
_geom_angle_site_symmetry_1
_geom_angle_site_symmetry_3
_geom_angle
_geom_angle_publ_flag
C4A S1A C3A . . 99.24(15) ?
C4A S1A B1A . . 100.21(13) ?
C3A S1A B1A . . 104.20(13) ?
C2A B1A C31A . . 116.3(2) ?
C2A B1A S1A . . 112.44(17) ?
C31A B1A S1A . . 105.32(17) ?
C2A B1A H1 . . 111.8(15) ?
C31A B1A H1 . . 113.2(15) ?
S1A B1A H1 . . 95.7(15) ?
C2A C1A C11A . . 132.8(2) ?
C2A C1A H1A . . 113.6 ?
C11A C1A H1A . . 113.6 ?
C1A C2A C21A . . 122.7(2) ?
C1A C2A B1A . . 121.2(2) ?
C21A C2A B1A . . 116.0(2) ?
S1A C3A H301 . . 109.5 ?
S1A C3A H302 . . 109.5 ?
H301 C3A H302 . . 109.5 ?
S1A C3A H303 . . 109.5 ?
H301 C3A H303 . . 109.5 ?
H302 C3A H303 . . 109.5 ?
S1A C4A H401 . . 109.5 ?
S1A C4A H402 . . 109.5 ?
H401 C4A H402 . . 109.5 ?
S1A C4A H403 . . 109.5 ?
H401 C4A H403 . . 109.5 ?
H402 C4A H403 . . 109.5 ?
C16A C11A C12A . . 117.4(2) ?
C16A C11A C1A . . 116.8(2) ?
C12A C11A C1A . . 125.8(2) ?
C13A C12A C11A . . 120.6(2) ?
C13A C12A H12A . . 119.7 ?
C11A C12A H12A . . 119.7 ?
C14A C13A C12A . . 120.6(2) ?
C14A C13A H13A . . 119.7 ?
C12A C13A H13A . . 119.7 ?
C15A C14A C13A . . 120.0(2) ?
C15A C14A H14A . . 120.0 ?
C13A C14A H14A . . 120.0 ?
C14A C15A C16A . . 119.3(2) ?
C14A C15A H15A . . 120.3 ?
C16A C15A H15A . . 120.3 ?
C15A C16A C11A . . 122.1(2) ?
C15A C16A H16A . . 118.9 ?
C11A C16A H16A . . 118.9 ?
C22A C21A C26A . . 118.2(2) ?
C22A C21A C2A . . 120.5(2) ?
C26A C21A C2A . . 121.2(2) ?
C23A C22A C21A . . 120.8(2) ?
C23A C22A H22A . . 119.6 ?
C21A C22A H22A . . 119.6 ?
C24A C23A C22A . . 120.4(2) ?
C24A C23A H23A . . 119.8 ?
C22A C23A H23A . . 119.8 ?
C23A C24A C25A . . 119.3(2) ?
C23A C24A H24A . . 120.4 ?
C25A C24A H24A . . 120.4 ?
C26A C25A C24A . . 120.9(3) ?
C26A C25A H25A . . 119.6 ?
C24A C25A H25A . . 119.6 ?
C25A C26A C21A . . 120.3(2) ?
C25A C26A H26A . . 119.8 ?
C21A C26A H26A . . 119.8 ?
C32A C31A C36A . . 114.3(2) ?
C32A C31A B1A . . 126.1(2) ?
C36A C31A B1A . . 119.6(2) ?
C33A C32A C31A . . 122.9(2) ?
C33A C32A C37A . . 110.9(2) ?
C31A C32A C37A . . 126.1(2) ?
C34A C33A C32A . . 120.1(3) ?
C34A C33A H33A . . 119.9 ?
C32A C33A H33A . . 119.9 ?
C35A C34A C33A . . 119.5(3) ?
C35A C34A C38A . . 119.8(3) ?
C33A C34A C38A . . 120.7(3) ?
C34A C35A C36A . . 120.2(3) ?
C34A C35A H35A . . 119.9 ?
C36A C35A H35A . . 119.9 ?
C35A C36A C31A . . 122.7(3) ?
C35A C36A C39A . . 116.0(2) ?
C31A C36A C39A . . 121.3(2) ?
F1A C37A F3A . . 105.9(2) ?
F1A C37A F2A . . 105.6(2) ?
F3A C37A F2A . . 105.7(2) ?
F1A C37A C32A . . 117.2(2) ?
F3A C37A C32A . . 111.3(2) ?
F2A C37A C32A . . 110.3(2) ?
F6A C38A F4A . . 108.0(3) ?
F6A C38A F5A . . 105.6(3) ?
F4A C38A F5A . . 106.4(3) ?
F6A C38A C34A . . 111.5(3) ?
F4A C38A C34A . . 113.3(3) ?
F5A C38A C34A . . 111.6(3) ?
F9A C39A F7A . . 105.9(2) ?
F9A C39A F8A . . 107.7(3) ?
F7A C39A F8A . . 105.3(2) ?
F9A C39A C36A . . 112.6(2) ?
F7A C39A C36A . . 111.4(3) ?
F8A C39A C36A . . 113.4(2) ?
C4B S1B C3B . . 100.33(17) ?
C4B S1B B1B . . 103.99(13) ?
C3B S1B B1B . . 100.80(13) ?
C2B B1B C31B . . 116.1(2) ?
C2B B1B S1B . . 110.82(17) ?
C31B B1B S1B . . 107.42(17) ?
C2B B1B H2 . . 111.5(13) ?
C31B B1B H2 . . 114.1(13) ?
S1B B1B H2 . . 94.8(12) ?
C2B C1B C11B . . 131.5(2) ?
C2B C1B H1B . . 114.3 ?
C11B C1B H1B . . 114.3 ?
C1B C2B C21B . . 122.7(2) ?
C1B C2B B1B . . 121.3(2) ?
C21B C2B B1B . . 116.0(2) ?
S1B C3B H311 . . 109.5 ?
S1B C3B H312 . . 109.5 ?
H311 C3B H312 . . 109.5 ?
S1B C3B H313 . . 109.5 ?
H311 C3B H313 . . 109.5 ?
H312 C3B H313 . . 109.5 ?
S1B C4B H411 . . 109.5 ?
S1B C4B H412 . . 109.5 ?
H411 C4B H412 . . 109.5 ?
S1B C4B H413 . . 109.5 ?
H411 C4B H413 . . 109.5 ?
H412 C4B H413 . . 109.5 ?
C16B C11B C12B . . 117.7(3) ?
C16B C11B C1B . . 117.1(3) ?
C12B C11B C1B . . 125.2(3) ?
C13B C12B C11B . . 120.3(3) ?
C13B C12B H12B . . 119.9 ?
C11B C12B H12B . . 119.9 ?
C14B C13B C12B . . 120.8(3) ?
C14B C13B H13B . . 119.6 ?
C12B C13B H13B . . 119.6 ?
C13B C14B C15B . . 119.6(3) ?
C13B C14B H14B . . 120.2 ?
C15B C14B H14B . . 120.2 ?
C16B C15B C14B . . 119.9(3) ?
C16B C15B H15B . . 120.1 ?
C14B C15B H15B . . 120.1 ?
C15B C16B C11B . . 121.8(3) ?
C15B C16B H16B . . 119.1 ?
C11B C16B H16B . . 119.1 ?
C22B C21B C26B . . 117.9(2) ?
C22B C21B C2B . . 121.5(2) ?
C26B C21B C2B . . 120.4(2) ?
C23B C22B C21B . . 120.9(3) ?
C23B C22B H22B . . 119.6 ?
C21B C22B H22B . . 119.6 ?
C24B C23B C22B . . 120.5(3) ?
C24B C23B H23B . . 119.7 ?
C22B C23B H23B . . 119.7 ?
C23B C24B C25B . . 119.5(2) ?
C23B C24B H24B . . 120.3 ?
C25B C24B H24B . . 120.3 ?
C24B C25B C26B . . 120.1(3) ?
C24B C25B H25B . . 120.0 ?
C26B C25B H25B . . 120.0 ?
C25B C26B C21B . . 121.1(2) ?
C25B C26B H26B . . 119.4 ?
C21B C26B H26B . . 119.4 ?
C36B C31B C32B . . 113.9(2) ?
C36B C31B B1B . . 126.5(2) ?
C32B C31B B1B . . 119.6(2) ?
C33B C32B C31B . . 123.2(3) ?
C33B C32B C37B . . 115.4(3) ?
C31B C32B C37B . . 121.3(2) ?
C34B C33B C32B . . 120.2(3) ?
C34B C33B H33B . . 119.9 ?
C32B C33B H33B . . 119.9 ?
C35B C34B C33B . . 119.3(3) ?
C35B C34B C38B . . 120.8(3) ?
C33B C34B C38B . . 119.9(3) ?
C34B C35B C36B . . 120.4(3) ?
C34B C35B H35B . . 119.8 ?
C36B C35B H35B . . 119.8 ?
C35B C36B C31B . . 123.0(3) ?
C35B C36B C39B . . 112.7(3) ?
C31B C36B C39B . . 124.3(3) ?
F2B C37B F1B . . 107.7(3) ?
F2B C37B F3B . . 105.7(3) ?
F1B C37B F3B . . 105.7(3) ?
F2B C37B C32B . . 112.4(3) ?
F1B C37B C32B . . 113.5(3) ?
F3B C37B C32B . . 111.3(3) ?
F5B C38B F6B . . 107.6(5) ?
F4D C38B F5D . . 102.5(10) ?
F5B C38B F4B . . 108.2(5) ?
F6B C38B F4B . . 104.1(4) ?
F4D C38B F6D . . 107.6(9) ?
F5D C38B F6D . . 106.9(9) ?
F4D C38B C34B . . 116.1(9) ?
F5B C38B C34B . . 113.1(5) ?
F6B C38B C34B . . 112.9(4) ?
F5D C38B C34B . . 111.0(9) ?
F4B C38B C34B . . 110.4(5) ?
F6D C38B C34B . . 112.0(7) ?
F7B C39B F9B . . 113.9(8) ?
F8D C39B F9D . . 116.6(13) ?
F8D C39B C36B . . 125.4(5) ?
F7B C39B C36B . . 113.7(3) ?
F9B C39B C36B . . 121.4(9) ?
F9D C39B C36B . . 115.6(12) ?
F7B C39B F8B . . 98.8(4) ?
F9B C39B F8B . . 100.7(7) ?
C36B C39B F8B . . 103.7(3) ?
F8D C39B F7D . . 93.4(6) ?
F9D C39B F7D . . 89.2(10) ?
C36B C39B F7D . . 102.2(3) ?
C4C S1C C3C . . 100.09(18) ?
C4C S1C B1C . . 101.94(14) ?
C3C S1C B1C . . 104.57(14) ?
C2C B1C C31C . . 117.7(2) ?
C2C B1C S1C . . 108.68(17) ?
C31C B1C S1C . . 108.31(17) ?
C2C B1C H3 . . 110.4(14) ?
C31C B1C H3 . . 112.2(14) ?
S1C B1C H3 . . 97.6(14) ?
C2C C1C C11C . . 132.1(2) ?
C2C C1C H1C . . 113.9 ?
C11C C1C H1C . . 113.9 ?
C1C C2C C21C . . 121.8(2) ?
C1C C2C B1C . . 121.0(2) ?
C21C C2C B1C . . 116.7(2) ?
S1C C3C H321 . . 109.5 ?
S1C C3C H322 . . 109.5 ?
H321 C3C H322 . . 109.5 ?
S1C C3C H323 . . 109.5 ?
H321 C3C H323 . . 109.5 ?
H322 C3C H323 . . 109.5 ?
S1C C4C H421 . . 109.5 ?
S1C C4C H422 . . 109.5 ?
H421 C4C H422 . . 109.5 ?
S1C C4C H423 . . 109.5 ?
H421 C4C H423 . . 109.5 ?
H422 C4C H423 . . 109.5 ?
C12C C11C C16C . . 116.9(2) ?
C12C C11C C1C . . 117.2(2) ?
C16C C11C C1C . . 125.9(2) ?
C13C C12C C11C . . 121.8(3) ?
C13C C12C H12C . . 119.1 ?
C11C C12C H12C . . 119.1 ?
C14C C13C C12C . . 120.0(3) ?
C14C C13C H13C . . 120.0 ?
C12C C13C H13C . . 120.0 ?
C13C C14C C15C . . 119.4(3) ?
C13C C14C H14C . . 120.3 ?
C15C C14C H14C . . 120.3 ?
C16C C15C C14C . . 121.0(3) ?
C16C C15C H15C . . 119.5 ?
C14C C15C H15C . . 119.5 ?
C15C C16C C11C . . 120.9(3) ?
C15C C16C H16C . . 119.5 ?
C11C C16C H16C . . 119.5 ?
C22C C21C C26C . . 118.5(2) ?
C22C C21C C2C . . 119.9(2) ?
C26C C21C C2C . . 121.6(2) ?
C23C C22C C21C . . 120.4(3) ?
C23C C22C H22C . . 119.8 ?
C21C C22C H22C . . 119.8 ?
C24C C23C C22C . . 120.8(3) ?
C24C C23C H23C . . 119.6 ?
C22C C23C H23C . . 119.6 ?
C23C C24C C25C . . 119.5(3) ?
C23C C24C H24C . . 120.3 ?
C25C C24C H24C . . 120.3 ?
C26C C25C C24C . . 119.6(3) ?
C26C C25C H25C . . 120.2 ?
C24C C25C H25C . . 120.2 ?
C25C C26C C21C . . 121.2(3) ?
C25C C26C H26C . . 119.4 ?
C21C C26C H26C . . 119.4 ?
C36C C31C C32C . . 113.8(2) ?
C36C C31C B1C . . 125.8(2) ?
C32C C31C B1C . . 120.3(2) ?
C33C C32C C31C . . 123.1(3) ?
C33C C32C C37C . . 116.2(2) ?
C31C C32C C37C . . 120.7(2) ?
C34C C33C C32C . . 120.2(3) ?
C34C C33C H33C . . 119.9 ?
C32C C33C H33C . . 119.9 ?
C35C C34C C33C . . 119.8(3) ?
C35C C34C C38C . . 120.3(3) ?
C33C C34C C38C . . 119.9(3) ?
C34C C35C C36C . . 120.0(3) ?
C34C C35C H35C . . 120.0 ?
C36C C35C H35C . . 120.0 ?
F2C C37C F1C . . 107.2(3) ?
F2C C37C F3C . . 105.5(3) ?
F1C C37C F3C . . 105.0(3) ?
F2C C37C C32C . . 112.9(3) ?
F1C C37C C32C . . 114.3(3) ?
F3C C37C C32C . . 111.3(3) ?
F6E C38C F5E . . 111.2(11) ?
F4C C38C F5C . . 108.3(6) ?
F6E C38C F4E . . 107.5(11) ?
F5E C38C F4E . . 103.1(10) ?
F4C C38C F6C . . 105.4(7) ?
F5C C38C F6C . . 104.6(6) ?
F6E C38C C34C . . 114.4(10) ?
F4C C38C C34C . . 113.6(7) ?
F5E C38C C34C . . 110.8(8) ?
F5C C38C C34C . . 114.1(4) ?
F4E C38C C34C . . 109.2(10) ?
F6C C38C C34C . . 110.1(6) ?
C35C C36C C31C . . 122.9(2) ?
C35C C36C C39C . . 112.6(3) ?
C31C C36C C39C . . 124.1(2) ?
C35C C36C C39E . . 112.6(5) ?
C31C C36C C39E . . 119.1(5) ?
F9C C39C F8C . . 106.6(5) ?
F9C C39C F7C . . 107.4(4) ?
F8C C39C F7C . . 105.7(4) ?
F9C C39C C36C . . 113.0(4) ?
F8C C39C C36C . . 110.5(4) ?
F7C C39C C36C . . 113.2(3) ?
F9E C39E F8E . . 105.7(17) ?
F9E C39E F7E . . 105.(2) ?
F8E C39E F7E . . 104.3(15) ?
F9E C39E C36C . . 113.6(16) ?
F8E C39E C36C . . 122.6(10) ?
F7E C39E C36C . . 103.6(14) ?

loop_
_geom_bond_atom_site_label_1
_geom_bond_atom_site_label_2
_geom_bond_site_symmetry_2
_geom_bond_distance
_geom_bond_publ_flag
S1A C4A . 1.796(3) ?
S1A C3A . 1.799(3) ?
S1A B1A . 2.035(3) ?
B1A C2A . 1.601(4) ?
B1A C31A . 1.631(4) ?
B1A H1 . 1.12(3) ?
C1A C2A . 1.341(3) ?
C1A C11A . 1.477(3) ?
C1A H1A . 0.95 ?
C2A C21A . 1.490(3) ?
C3A H301 . 0.98 ?
C3A H302 . 0.98 ?
C3A H303 . 0.98 ?
C4A H401 . 0.98 ?
C4A H402 . 0.98 ?
C4A H403 . 0.98 ?
C11A C16A . 1.401(4) ?
C11A C12A . 1.404(3) ?
C12A C13A . 1.390(4) ?
C12A H12A . 0.95 ?
C13A C14A . 1.388(4) ?
C13A H13A . 0.95 ?
C14A C15A . 1.381(4) ?
C14A H14A . 0.95 ?
C15A C16A . 1.390(4) ?
C15A H15A . 0.95 ?
C16A H16A . 0.95 ?
C21A C22A . 1.394(3) ?
C21A C26A . 1.396(4) ?
C22A C23A . 1.389(4) ?
C22A H22A . 0.95 ?
C23A C24A . 1.375(4) ?
C23A H23A . 0.95 ?
C24A C25A . 1.384(4) ?
C24A H24A . 0.95 ?
C25A C26A . 1.382(4) ?
C25A H25A . 0.95 ?
C26A H26A . 0.95 ?
C31A C32A . 1.412(4) ?
C31A C36A . 1.422(4) ?
C32A C33A . 1.394(4) ?
C32A C37A . 1.516(4) ?
C33A C34A . 1.380(4) ?
C33A H33A . 0.95 ?
C34A C35A . 1.378(4) ?
C34A C38A . 1.501(4) ?
C35A C36A . 1.391(4) ?
C35A H35A . 0.95 ?
C36A C39A . 1.518(4) ?
C37A F1A . 1.328(3) ?
C37A F3A . 1.338(3) ?
C37A F2A . 1.349(3) ?
C38A F6A . 1.324(4) ?
C38A F4A . 1.332(4) ?
C38A F5A . 1.334(4) ?
C39A F9A . 1.335(3) ?
C39A F7A . 1.347(3) ?
C39A F8A . 1.350(4) ?
S1B C4B . 1.781(3) ?
S1B C3B . 1.793(3) ?
S1B B1B . 2.030(3) ?
B1B C2B . 1.607(4) ?
B1B C31B . 1.639(4) ?
B1B H2 . 1.12(2) ?
C1B C2B . 1.340(4) ?
C1B C11B . 1.479(4) ?
C1B H1B . 0.95 ?
C2B C21B . 1.487(3) ?
C3B H311 . 0.98 ?
C3B H312 . 0.98 ?
C3B H313 . 0.98 ?
C4B H411 . 0.98 ?
C4B H412 . 0.98 ?
C4B H413 . 0.98 ?
C11B C16B . 1.399(4) ?
C11B C12B . 1.401(4) ?
C12B C13B . 1.391(4) ?
C12B H12B . 0.95 ?
C13B C14B . 1.380(5) ?
C13B H13B . 0.95 ?
C14B C15B . 1.384(5) ?
C14B H14B . 0.95 ?
C15B C16B . 1.378(4) ?
C15B H15B . 0.95 ?
C16B H16B . 0.95 ?
C21B C22B . 1.393(4) ?
C21B C26B . 1.396(4) ?
C22B C23B . 1.389(4) ?
C22B H22B . 0.95 ?
C23B C24B . 1.381(4) ?
C23B H23B . 0.95 ?
C24B C25B . 1.385(4) ?
C24B H24B . 0.95 ?
C25B C26B . 1.389(4) ?
C25B H25B . 0.95 ?
C26B H26B . 0.95 ?
C31B C36B . 1.408(4) ?
C31B C32B . 1.416(4) ?
C32B C33B . 1.387(4) ?
C32B C37B . 1.512(4) ?
C33B C34B . 1.373(5) ?
C33B H33B . 0.95 ?
C34B C35B . 1.372(4) ?
C34B C38B . 1.502(4) ?
C35B C36B . 1.392(4) ?
C35B H35B . 0.95 ?
C36B C39B . 1.499(4) ?
C37B F2B . 1.337(4) ?
C37B F1B . 1.342(5) ?
C37B F3B . 1.347(4) ?
C38B F4D . 1.298(11) ?
C38B F5B . 1.306(6) ?
C38B F6B . 1.326(6) ?
C38B F5D . 1.343(11) ?
C38B F4B . 1.346(7) ?
C38B F6D . 1.353(10) ?
C39B F8D . 1.175(7) ?
C39B F7B . 1.271(5) ?
C39B F9B . 1.272(8) ?
C39B F9D . 1.328(11) ?
C39B F8B . 1.534(5) ?
C39B F7D . 1.643(7) ?
S1C C4C . 1.789(3) ?
S1C C3C . 1.793(3) ?
S1C B1C . 2.025(3) ?
B1C C2C . 1.604(4) ?
B1C C31C . 1.627(4) ?
B1C H3 . 1.13(3) ?
C1C C2C . 1.341(4) ?
C1C C11C . 1.476(3) ?
C1C H1C . 0.95 ?
C2C C21C . 1.498(3) ?
C3C H321 . 0.98 ?
C3C H322 . 0.98 ?
C3C H323 . 0.98 ?
C4C H421 . 0.98 ?
C4C H422 . 0.98 ?
C4C H423 . 0.98 ?
C11C C12C . 1.401(4) ?
C11C C16C . 1.407(4) ?
C12C C13C . 1.385(4) ?
C12C H12C . 0.95 ?
C13C C14C . 1.380(4) ?
C13C H13C . 0.95 ?
C14C C15C . 1.381(4) ?
C14C H14C . 0.95 ?
C15C C16C . 1.379(4) ?
C15C H15C . 0.95 ?
C16C H16C . 0.95 ?
C21C C22C . 1.391(3) ?
C21C C26C . 1.393(4) ?
C22C C23C . 1.386(4) ?
C22C H22C . 0.95 ?
C23C C24C . 1.383(4) ?
C23C H23C . 0.95 ?
C24C C25C . 1.389(4) ?
C24C H24C . 0.95 ?
C25C C26C . 1.388(4) ?
C25C H25C . 0.95 ?
C26C H26C . 0.95 ?
C31C C36C . 1.418(4) ?
C31C C32C . 1.420(4) ?
C32C C33C . 1.385(4) ?
C32C C37C . 1.502(4) ?
C33C C34C . 1.375(4) ?
C33C H33C . 0.95 ?
C34C C35C . 1.375(4) ?
C34C C38C . 1.501(4) ?
C35C C36C . 1.394(4) ?
C35C H35C . 0.95 ?
C37C F2C . 1.339(4) ?
C37C F1C . 1.341(4) ?
C37C F3C . 1.350(4) ?
C38C F6E . 1.294(12) ?
C38C F4C . 1.320(8) ?
C38C F5E . 1.332(10) ?
C38C F5C . 1.338(7) ?
C38C F4E . 1.344(11) ?
C38C F6C . 1.348(8) ?
C36C C39C . 1.535(4) ?
C36C C39E . 1.550(12) ?
C39C F9C . 1.329(7) ?
C39C F8C . 1.330(6) ?
C39C F7C . 1.346(4) ?
C39E F9E . 1.336(14) ?
C39E F8E . 1.344(12) ?
C39E F7E . 1.356(13) ?

loop_
_geom_torsion_atom_site_label_1
_geom_torsion_atom_site_label_2
_geom_torsion_atom_site_label_3
_geom_torsion_atom_site_label_4
_geom_torsion_site_symmetry_1
_geom_torsion_site_symmetry_2
_geom_torsion_site_symmetry_3
_geom_torsion_site_symmetry_4
_geom_torsion
_geom_torsion_publ_flag
C11A C1A C2A C21A . . . . 2.0(4) ?
C11A C1A C2A B1A . . . . -174.2(3) ?
C31A B1A C2A C1A . . . . -11.7(3) ?
S1A B1A C2A C1A . . . . -133.3(2) ?
C31A B1A C2A C21A . . . . 171.8(2) ?
S1A B1A C2A C21A . . . . 50.3(3) ?
C2A C1A C11A C16A . . . . -167.3(3) ?
C2A C1A C11A C12A . . . . 14.4(4) ?
C16A C11A C12A C13A . . . . -0.9(4) ?
C1A C11A C12A C13A . . . . 177.4(2) ?
C11A C12A C13A C14A . . . . -0.3(4) ?
C12A C13A C14A C15A . . . . 1.2(4) ?
C13A C14A C15A C16A . . . . -0.8(4) ?
C14A C15A C16A C11A . . . . -0.4(4) ?
C12A C11A C16A C15A . . . . 1.3(4) ?
C1A C11A C16A C15A . . . . -177.2(2) ?
C1A C2A C21A C22A . . . . 77.2(3) ?
B1A C2A C21A C22A . . . . -106.4(3) ?
C1A C2A C21A C26A . . . . -105.6(3) ?
B1A C2A C21A C26A . . . . 70.8(3) ?
C26A C21A C22A C23A . . . . 2.1(4) ?
C2A C21A C22A C23A . . . . 179.3(2) ?
C21A C22A C23A C24A . . . . -1.1(4) ?
C22A C23A C24A C25A . . . . -0.8(4) ?
C23A C24A C25A C26A . . . . 1.8(4) ?
C24A C25A C26A C21A . . . . -0.8(4) ?
C22A C21A C26A C25A . . . . -1.2(4) ?
C2A C21A C26A C25A . . . . -178.4(2) ?
C2A B1A C31A C32A . . . . -63.8(3) ?
S1A B1A C31A C32A . . . . 61.4(3) ?
C2A B1A C31A C36A . . . . 117.1(3) ?
S1A B1A C31A C36A . . . . -117.7(2) ?
C36A C31A C32A C33A . . . . 3.7(4) ?
B1A C31A C32A C33A . . . . -175.4(2) ?
C36A C31A C32A C37A . . . . -173.1(2) ?
B1A C31A C32A C37A . . . . 7.7(4) ?
C31A C32A C33A C34A . . . . -0.1(4) ?
C37A C32A C33A C34A . . . . 177.1(2) ?
C32A C33A C34A C35A . . . . -2.9(4) ?
C32A C33A C34A C38A . . . . 178.6(3) ?
C33A C34A C35A C36A . . . . 2.1(4) ?
C38A C34A C35A C36A . . . . -179.5(3) ?
C34A C35A C36A C31A . . . . 1.8(4) ?
C34A C35A C36A C39A . . . . -176.5(3) ?
C32A C31A C36A C35A . . . . -4.6(4) ?
B1A C31A C36A C35A . . . . 174.6(2) ?
C32A C31A C36A C39A . . . . 173.7(2) ?
B1A C31A C36A C39A . . . . -7.1(4) ?
C33A C32A C37A F1A . . . . 169.8(2) ?
C31A C32A C37A F1A . . . . -13.0(4) ?
C33A C32A C37A F3A . . . . 47.7(3) ?
C31A C32A C37A F3A . . . . -135.1(3) ?
C33A C32A C37A F2A . . . . -69.3(3) ?
C31A C32A C37A F2A . . . . 107.9(3) ?
C35A C34A C38A F6A . . . . -61.1(4) ?
C33A C34A C38A F6A . . . . 117.3(3) ?
C35A C34A C38A F4A . . . . 176.9(3) ?
C33A C34A C38A F4A . . . . -4.7(4) ?
C35A C34A C38A F5A . . . . 56.7(4) ?
C33A C34A C38A F5A . . . . -124.8(3) ?
C35A C36A C39A F9A . . . . 128.5(3) ?
C31A C36A C39A F9A . . . . -49.8(4) ?
C35A C36A C39A F7A . . . . 9.8(4) ?
C31A C36A C39A F7A . . . . -168.6(2) ?
C35A C36A C39A F8A . . . . -108.9(3) ?
C31A C36A C39A F8A . . . . 72.8(3) ?
C11B C1B C2B C21B . . . . -2.9(5) ?
C11B C1B C2B B1B . . . . 174.6(3) ?
C31B B1B C2B C1B . . . . 12.3(4) ?
S1B B1B C2B C1B . . . . 135.2(2) ?
C31B B1B C2B C21B . . . . -170.0(2) ?
S1B B1B C2B C21B . . . . -47.2(3) ?
C2B C1B C11B C16B . . . . 160.9(3) ?
C2B C1B C11B C12B . . . . -21.8(5) ?
C16B C11B C12B C13B . . . . -0.1(4) ?
C1B C11B C12B C13B . . . . -177.4(3) ?
C11B C12B C13B C14B . . . . 0.1(4) ?
C12B C13B C14B C15B . . . . 0.0(5) ?
C13B C14B C15B C16B . . . . 0.0(5) ?
C14B C15B C16B C11B . . . . 0.0(5) ?
C12B C11B C16B C15B . . . . 0.0(4) ?
C1B C11B C16B C15B . . . . 177.5(3) ?
C1B C2B C21B C22B . . . . 111.3(3) ?
B1B C2B C21B C22B . . . . -66.3(3) ?
C1B C2B C21B C26B . . . . -73.2(3) ?
B1B C2B C21B C26B . . . . 109.2(3) ?
C26B C21B C22B C23B . . . . -0.4(4) ?
C2B C21B C22B C23B . . . . 175.2(2) ?
C21B C22B C23B C24B . . . . 0.4(4) ?
C22B C23B C24B C25B . . . . -0.2(4) ?
C23B C24B C25B C26B . . . . 0.1(4) ?
C24B C25B C26B C21B . . . . -0.1(4) ?
C22B C21B C26B C25B . . . . 0.2(4) ?
C2B C21B C26B C25B . . . . -175.4(2) ?
C2B B1B C31B C36B . . . . 67.7(3) ?
S1B B1B C31B C36B . . . . -56.9(3) ?
C2B B1B C31B C32B . . . . -111.6(3) ?
S1B B1B C31B C32B . . . . 123.8(2) ?
C36B C31B C32B C33B . . . . 1.2(4) ?
B1B C31B C32B C33B . . . . -179.5(3) ?
C36B C31B C32B C37B . . . . -178.1(3) ?
B1B C31B C32B C37B . . . . 1.3(4) ?
C31B C32B C33B C34B . . . . 0.3(5) ?
C37B C32B C33B C34B . . . . 179.6(3) ?
C32B C33B C34B C35B . . . . -1.0(5) ?
C32B C33B C34B C38B . . . . 177.7(3) ?
C33B C34B C35B C36B . . . . 0.3(5) ?
C38B C34B C35B C36B . . . . -178.5(3) ?
C34B C35B C36B C31B . . . . 1.3(5) ?
C34B C35B C36B C39B . . . . 179.8(3) ?
C32B C31B C36B C35B . . . . -1.9(4) ?
B1B C31B C36B C35B . . . . 178.8(3) ?
C32B C31B C36B C39B . . . . 179.7(3) ?
B1B C31B C36B C39B . . . . 0.4(5) ?
C33B C32B C37B F2B . . . . -125.4(3) ?
C31B C32B C37B F2B . . . . 53.9(4) ?
C33B C32B C37B F1B . . . . 112.0(3) ?
C31B C32B C37B F1B . . . . -68.6(4) ?
C33B C32B C37B F3B . . . . -7.1(5) ?
C31B C32B C37B F3B . . . . 172.3(3) ?
C35B C34B C38B F4D . . . . -122.2(12) ?
C33B C34B C38B F4D . . . . 59.0(12) ?
C35B C34B C38B F5B . . . . 92.2(9) ?
C33B C34B C38B F5B . . . . -86.6(9) ?
C35B C34B C38B F6B . . . . -30.4(8) ?
C33B C34B C38B F6B . . . . 150.9(8) ?
C35B C34B C38B F5D . . . . 121.2(14) ?
C33B C34B C38B F5D . . . . -57.5(14) ?
C35B C34B C38B F4B . . . . -146.5(8) ?
C33B C34B C38B F4B . . . . 34.8(8) ?
C35B C34B C38B F6D . . . . 1.8(17) ?
C33B C34B C38B F6D . . . . -176.9(17) ?
C35B C36B C39B F8D . . . . -28.1(9) ?
C31B C36B C39B F8D . . . . 150.4(7) ?
C35B C36B C39B F7B . . . . 17.0(6) ?
C31B C36B C39B F7B . . . . -164.5(4) ?
C35B C36B C39B F9B . . . . 159.0(8) ?
C31B C36B C39B F9B . . . . -22.5(9) ?
C35B C36B C39B F9D . . . . 170.1(11) ?
C31B C36B C39B F9D . . . . -11.4(12) ?
C35B C36B C39B F8B . . . . -89.2(3) ?
C31B C36B C39B F8B . . . . 89.3(4) ?
C35B C36B C39B F7D . . . . 75.1(4) ?
C31B C36B C39B F7D . . . . -106.4(4) ?
C11C C1C C2C C21C . . . . -2.9(4) ?
C11C C1C C2C B1C . . . . -175.2(2) ?
C31C B1C C2C C1C . . . . -24.0(3) ?
S1C B1C C2C C1C . . . . -147.5(2) ?
C31C B1C C2C C21C . . . . 163.4(2) ?
S1C B1C C2C C21C . . . . 39.9(3) ?
C2C C1C C11C C12C . . . . -174.7(3) ?
C2C C1C C11C C16C . . . . 3.9(4) ?
C16C C11C C12C C13C . . . . -0.4(4) ?
C1C C11C C12C C13C . . . . 178.3(2) ?
C11C C12C C13C C14C . . . . 0.3(4) ?
C12C C13C C14C C15C . . . . 0.2(4) ?
C13C C14C C15C C16C . . . . -0.7(4) ?
C14C C15C C16C C11C . . . . 0.6(4) ?
C12C C11C C16C C15C . . . . 0.0(4) ?
C1C C11C C16C C15C . . . . -178.6(3) ?
C1C C2C C21C C22C . . . . -82.1(3) ?
B1C C2C C21C C22C . . . . 90.5(3) ?
C1C C2C C21C C26C . . . . 97.8(3) ?
B1C C2C C21C C26C . . . . -89.5(3) ?
C26C C21C C22C C23C . . . . -2.1(4) ?
C2C C21C C22C C23C . . . . 177.9(2) ?
C21C C22C C23C C24C . . . . 1.2(4) ?
C22C C23C C24C C25C . . . . 0.7(4) ?
C23C C24C C25C C26C . . . . -1.5(4) ?
C24C C25C C26C C21C . . . . 0.5(4) ?
C22C C21C C26C C25C . . . . 1.3(4) ?
C2C C21C C26C C25C . . . . -178.7(2) ?
C2C B1C C31C C36C . . . . -60.0(4) ?
S1C B1C C31C C36C . . . . 63.7(3) ?
C2C B1C C31C C32C . . . . 121.0(3) ?
S1C B1C C31C C32C . . . . -115.3(2) ?
C36C C31C C32C C33C . . . . -4.9(4) ?
B1C C31C C32C C33C . . . . 174.2(3) ?
C36C C31C C32C C37C . . . . 173.9(3) ?
B1C C31C C32C C37C . . . . -7.0(4) ?
C31C C32C C33C C34C . . . . 2.2(5) ?
C37C C32C C33C C34C . . . . -176.7(3) ?
C32C C33C C34C C35C . . . . 1.6(5) ?
C32C C33C C34C C38C . . . . -177.6(3) ?
C33C C34C C35C C36C . . . . -2.1(5) ?
C38C C34C C35C C36C . . . . 177.0(3) ?
C33C C32C C37C F2C . . . . 125.3(3) ?
C31C C32C C37C F2C . . . . -53.6(4) ?
C33C C32C C37C F1C . . . . -111.9(3) ?
C31C C32C C37C F1C . . . . 69.2(4) ?
C33C C32C C37C F3C . . . . 6.9(4) ?
C31C C32C C37C F3C . . . . -172.0(3) ?
C35C C34C C38C F6E . . . . -88.0(16) ?
C33C C34C C38C F6E . . . . 91.2(16) ?
C35C C34C C38C F4C . . . . 132.3(10) ?
C33C C34C C38C F4C . . . . -48.5(11) ?
C35C C34C C38C F5E . . . . 38.6(19) ?
C33C C34C C38C F5E . . . . -142.3(19) ?
C35C C34C C38C F5C . . . . 7.6(12) ?
C33C C34C C38C F5C . . . . -173.3(12) ?
C35C C34C C38C F4E . . . . 151.5(13) ?
C33C C34C C38C F4E . . . . -29.4(13) ?
C35C C34C C38C F6C . . . . -109.7(9) ?
C33C C34C C38C F6C . . . . 69.4(10) ?
C34C C35C C36C C31C . . . . -1.0(5) ?
C34C C35C C36C C39C . . . . 172.5(3) ?
C34C C35C C36C C39E . . . . -154.7(6) ?
C32C C31C C36C C35C . . . . 4.3(4) ?
B1C C31C C36C C35C . . . . -174.7(3) ?
C32C C31C C36C C39C . . . . -168.4(3) ?
B1C C31C C36C C39C . . . . 12.5(5) ?
C32C C31C C36C C39E . . . . 156.4(6) ?
B1C C31C C36C C39E . . . . -22.6(7) ?
C35C C36C C39C F9C . . . . 152.6(4) ?
C31C C36C C39C F9C . . . . -34.0(6) ?
C35C C36C C39C F8C . . . . 33.2(5) ?
C31C C36C C39C F8C . . . . -153.3(4) ?
C35C C36C C39C F7C . . . . -85.1(3) ?
C31C C36C C39C F7C . . . . 88.3(4) ?
C35C C36C C39E F9E . . . . -152.7(18) ?
C31C C36C C39E F9E . . . . 52.(2) ?
C35C C36C C39E F8E . . . . 78.3(11) ?
C31C C36C C39E F8E . . . . -76.6(12) ?
C35C C36C C39E F7E . . . . -38.9(15) ?
C31C C36C C39E F7E . . . . 166.3(13) ?
